data_4304636
loop_
_publ_author_name
'Natalia Moldovan'
'Peter L\"onnecke'
'Ioan Silaghi-Dumitrescu'
'Luminita Silaghi-Dumitrescu'
'Evamarie Hey-Hawkins'

_publ_section_title
;
Palladium(II) and Platinum(II) Complexes with Heteroditopic
10-(Aryl)phenoxarsine (Aryl = 2-C6H4OR, R = H, Me, Pri) Ligands:
Solvent-Oriented Crystallization of cis Isomers
;
_journal_name_full 'Inorganic Chemistry'
_journal_page_first 1524
_journal_page_last 1531
_journal_paper_doi 10.1021/ic7021648
_journal_volume 47
_journal_year 2008
_chemical_formula_sum 'C36 H24 As2 O4 Pt'
_chemical_formula_weight 865.48
_chemical_name_systematic
;
 ?
;
_space_group_IT_number 14
_symmetry_cell_setting monoclinic
_symmetry_space_group_name_Hall '-P 2ybc'
_symmetry_space_group_name_H-M 'P 1 21/c 1'
_atom_sites_solution_hydrogens geom
_atom_sites_solution_primary direct
_atom_sites_solution_secondary difmap
_audit_creation_method SHELXL-97
_cell_angle_alpha 90.00
_cell_angle_beta 96.4580(10)
_cell_angle_gamma 90.00
_cell_formula_units_Z 4
_cell_length_a 10.2865(6)
_cell_length_b 19.2414(12)
_cell_length_c 14.8669(9)
_cell_measurement_reflns_used 6405
_cell_measurement_temperature 213(2)
_cell_measurement_theta_max 28.32
_cell_measurement_theta_min 2.53
_cell_volume 2923.9(3)
_computing_cell_refinement 'Bruker SAINT'
_computing_data_collection 'Bruker SMART'
_computing_data_reduction 'Bruker SAINT'
_computing_molecular_graphics 'ORTEP3 for Windows (L. J. Farrugia, 1997)'
_computing_publication_material 'WINGX  (L.J. Farrugia,1999)'
_computing_structure_refinement 'SHELXL-97 (Sheldrick, 1997)'
_computing_structure_solution 'SHELXS-97 (Sheldrick, 1990)'
_diffrn_ambient_temperature 213(2)
_diffrn_measured_fraction_theta_full 0.918
_diffrn_measured_fraction_theta_max 0.918
_diffrn_measurement_device_type 'Bruker CCD area detector'
_diffrn_measurement_method '\F scans'
_diffrn_radiation_monochromator graphite
_diffrn_radiation_source 'fine-focus sealed tube'
_diffrn_radiation_type MoK\a
_diffrn_radiation_wavelength 0.71073
_diffrn_reflns_av_R_equivalents 0.0438
_diffrn_reflns_av_sigmaI/netI 0.0329
_diffrn_reflns_limit_h_max 13
_diffrn_reflns_limit_h_min -13
_diffrn_reflns_limit_k_max 23
_diffrn_reflns_limit_k_min -25
_diffrn_reflns_limit_l_max 17
_diffrn_reflns_limit_l_min -19
_diffrn_reflns_number 20178
_diffrn_reflns_theta_full 28.40
_diffrn_reflns_theta_max 28.40
_diffrn_reflns_theta_min 1.99
_exptl_absorpt_coefficient_mu 7.086
_exptl_absorpt_correction_type multi-scan
_exptl_crystal_colour colorless
_exptl_crystal_density_diffrn 1.966
_exptl_crystal_density_method 'not measured'
_exptl_crystal_description prism
_exptl_crystal_F_000 1664
_exptl_crystal_size_max 0.60
_exptl_crystal_size_mid 0.60
_exptl_crystal_size_min 0.30
_refine_diff_density_max 3.097
_refine_diff_density_min -1.515
_refine_diff_density_rms 0.168
_refine_ls_extinction_method none
_refine_ls_goodness_of_fit_ref 1.063
_refine_ls_hydrogen_treatment constr
_refine_ls_matrix_type full
_refine_ls_number_parameters 388
_refine_ls_number_reflns 6740
_refine_ls_number_restraints 0
_refine_ls_restrained_S_all 1.063
_refine_ls_R_factor_all 0.0470
_refine_ls_R_factor_gt 0.0392
_refine_ls_shift/su_max 0.001
_refine_ls_shift/su_mean 0.000
_refine_ls_structure_factor_coef Fsqd
_refine_ls_weighting_details 'calc w=1/[\s^2^(Fo^2^)+(0.0555P)^2^+9.4502P] where P=(Fo^2^+2Fc^2^)/3'
_refine_ls_weighting_scheme calc
_refine_ls_wR_factor_gt 0.0968
_refine_ls_wR_factor_ref 0.1009
_reflns_number_gt 5936
_reflns_number_total 6740
_reflns_threshold_expression >2sigma(I)
_cod_data_source_file ic7021648-file006.cif
_cod_data_source_block c2188fin
_cod_depositor_comments
;
The following automatic conversions were performed:
'_symmetry_cell_setting' value 'Monoclinic' changed to 'monoclinic'
according to '/home/saulius/struct/CIF-dictionaries/cif_core.dic'
dictionary named 'cif_core.dic' version 2.4.1 from 2010-06-29.

Automatic conversion script
Id: cif_fix_enum 1527 2010-12-29 10:47:43Z saulius 
;
_cod_database_code 4304636

loop_
_symmetry_equiv_pos_as_xyz
'x, y, z'
'-x, y+1/2, -z+1/2'
'-x, -y, -z'
'x, -y-1/2, z-1/2'

loop_
_atom_site_label
_atom_site_type_symbol
_atom_site_fract_x
_atom_site_fract_y
_atom_site_fract_z
_atom_site_U_iso_or_equiv
_atom_site_adp_type
_atom_site_occupancy
_atom_site_symmetry_multiplicity
_atom_site_calc_flag
_atom_site_refinement_flags
_atom_site_disorder_assembly
_atom_site_disorder_group
Pt1 Pt 0.178760(18) 0.697056(10) 0.668730(13) 0.02081(7) Uani 1 1 d . . .
As1 As 0.35401(5) 0.76578(3) 0.72013(3) 0.02109(12) Uani 1 1 d . . .
As2 As 0.02086(5) 0.77976(3) 0.62923(4) 0.02249(12) Uani 1 1 d . . .
O1 O 0.3042(4) 0.6155(2) 0.6958(3) 0.0310(8) Uani 1 1 d . . .
O2 O 0.0346(4) 0.6269(2) 0.6315(3) 0.0317(9) Uani 1 1 d . . .
O3 O 0.5284(4) 0.8947(2) 0.7764(3) 0.0355(10) Uani 1 1 d . . .
O4 O 0.1100(5) 0.9339(3) 0.6550(3) 0.0448(12) Uani 1 1 d . . .
C1 C 0.4783(5) 0.6946(3) 0.7531(4) 0.0237(10) Uani 1 1 d . . .
C2 C 0.4275(5) 0.6274(3) 0.7333(3) 0.0251(10) Uani 1 1 d . . .
C3 C 0.5123(6) 0.5713(3) 0.7497(4) 0.0323(12) Uani 1 1 d . . .
H3 H 0.4827 0.5261 0.7348 0.039 Uiso 1 1 calc R . .
C4 C 0.6401(6) 0.5818(4) 0.7880(4) 0.0404(15) Uani 1 1 d . . .
H4 H 0.6960 0.5433 0.7986 0.048 Uiso 1 1 calc R . .
C5 C 0.6875(6) 0.6479(4) 0.8111(5) 0.0418(15) Uani 1 1 d . . .
H5 H 0.7738 0.6539 0.8382 0.050 Uiso 1 1 calc R . .
C6 C 0.6069(6) 0.7037(3) 0.7939(4) 0.0362(14) Uani 1 1 d . . .
H6 H 0.6377 0.7486 0.8094 0.043 Uiso 1 1 calc R . .
C7 C -0.1215(5) 0.7194(3) 0.5922(4) 0.0277(11) Uani 1 1 d . . .
C8 C -0.0863(5) 0.6487(3) 0.6020(3) 0.0256(11) Uani 1 1 d . . .
C9 C -0.1868(6) 0.5994(3) 0.5820(4) 0.0329(13) Uani 1 1 d . . .
H9 H -0.1679 0.5517 0.5881 0.039 Uiso 1 1 calc R . .
C10 C -0.3119(6) 0.6207(4) 0.5536(4) 0.0377(14) Uani 1 1 d . . .
H10 H -0.3777 0.5870 0.5421 0.045 Uiso 1 1 calc R . .
C11 C -0.3448(6) 0.6902(4) 0.5414(5) 0.0411(15) Uani 1 1 d . . .
H11 H -0.4307 0.7032 0.5196 0.049 Uiso 1 1 calc R . .
C12 C -0.2494(6) 0.7400(3) 0.5616(4) 0.0347(13) Uani 1 1 d . . .
H12 H -0.2701 0.7874 0.5548 0.042 Uiso 1 1 calc R . .
C13 C 0.4309(5) 0.8302(3) 0.6440(4) 0.0250(10) Uani 1 1 d . . .
C14 C 0.5096(5) 0.8821(3) 0.6843(4) 0.0275(11) Uani 1 1 d . . .
C15 C 0.5785(7) 0.9258(3) 0.6310(5) 0.0419(15) Uani 1 1 d . . .
H15 H 0.6353 0.9599 0.6583 0.050 Uiso 1 1 calc R . .
C16 C 0.5623(7) 0.9184(4) 0.5389(5) 0.0456(17) Uani 1 1 d . . .
H16 H 0.6090 0.9476 0.5034 0.055 Uiso 1 1 calc R . .
C17 C 0.4793(6) 0.8691(4) 0.4969(4) 0.0420(16) Uani 1 1 d . . .
H17 H 0.4671 0.8660 0.4334 0.050 Uiso 1 1 calc R . .
C18 C 0.4131(6) 0.8237(3) 0.5497(4) 0.0336(13) Uani 1 1 d . . .
H18 H 0.3573 0.7893 0.5221 0.040 Uiso 1 1 calc R . .
C19 C 0.3427(5) 0.8274(3) 0.8188(3) 0.0224(10) Uani 1 1 d . . .
C20 C 0.4288(5) 0.8833(3) 0.8310(4) 0.0256(11) Uani 1 1 d . . .
C21 C 0.4226(6) 0.9293(3) 0.9015(4) 0.0337(12) Uani 1 1 d . . .
H21 H 0.4817 0.9666 0.9095 0.040 Uiso 1 1 calc R . .
C22 C 0.3285(6) 0.9202(3) 0.9607(4) 0.0360(13) Uani 1 1 d . . .
H22 H 0.3252 0.9509 1.0094 0.043 Uiso 1 1 calc R . .
C23 C 0.2399(6) 0.8661(3) 0.9482(4) 0.0354(13) Uani 1 1 d . . .
H23 H 0.1755 0.8605 0.9878 0.042 Uiso 1 1 calc R . .
C24 C 0.2465(5) 0.8207(3) 0.8779(4) 0.0311(12) Uani 1 1 d . . .
H24 H 0.1853 0.7844 0.8691 0.037 Uiso 1 1 calc R . .
C25 C 0.0538(5) 0.8461(3) 0.5389(3) 0.0254(11) Uani 1 1 d . . .
C26 C 0.0993(5) 0.9111(3) 0.5663(4) 0.0316(12) Uani 1 1 d . . .
C27 C 0.1416(6) 0.9578(4) 0.5048(5) 0.0406(15) Uani 1 1 d . . .
H27 H 0.1738 1.0017 0.5242 0.049 Uiso 1 1 calc R . .
C28 C 0.1360(7) 0.9392(4) 0.4151(5) 0.0463(17) Uani 1 1 d . . .
H28 H 0.1677 0.9700 0.3735 0.056 Uiso 1 1 calc R . .
C29 C 0.0846(7) 0.8761(4) 0.3854(5) 0.0470(17) Uani 1 1 d . . .
H29 H 0.0768 0.8652 0.3234 0.056 Uiso 1 1 calc R . .
C30 C 0.0441(6) 0.8284(4) 0.4467(4) 0.0347(13) Uani 1 1 d . . .
H30 H 0.0107 0.7849 0.4267 0.042 Uiso 1 1 calc R . .
C31 C -0.0278(5) 0.8454(3) 0.7152(3) 0.0250(10) Uani 1 1 d . . .
C32 C 0.0242(6) 0.9122(3) 0.7149(4) 0.0305(12) Uani 1 1 d . . .
C33 C -0.0068(7) 0.9609(4) 0.7777(5) 0.0455(16) Uani 1 1 d . . .
H33 H 0.0279 1.0060 0.7772 0.055 Uiso 1 1 calc R . .
C34 C -0.0899(7) 0.9424(4) 0.8418(5) 0.0502(18) Uani 1 1 d . . .
H34 H -0.1112 0.9754 0.8844 0.060 Uiso 1 1 calc R . .
C35 C -0.1407(7) 0.8767(5) 0.8432(5) 0.0515(19) Uani 1 1 d . . .
H35 H -0.1960 0.8647 0.8870 0.062 Uiso 1 1 calc R . .
C36 C -0.1109(6) 0.8280(4) 0.7805(4) 0.0375(14) Uani 1 1 d . . .
H36 H -0.1464 0.7830 0.7815 0.045 Uiso 1 1 calc R . .

loop_
_atom_site_aniso_label
_atom_site_aniso_U_11
_atom_site_aniso_U_22
_atom_site_aniso_U_33
_atom_site_aniso_U_23
_atom_site_aniso_U_13
_atom_site_aniso_U_12
Pt1 0.02611(11) 0.01529(11) 0.02065(11) -0.00014(7) 0.00100(7) -0.00311(7)
As1 0.0245(2) 0.0150(2) 0.0236(3) 0.0013(2) 0.00182(18) -0.00316(19)
As2 0.0269(2) 0.0164(3) 0.0239(3) -0.0021(2) 0.00170(19) -0.00247(19)
O1 0.038(2) 0.0182(19) 0.035(2) -0.0034(17) -0.0018(16) -0.0008(16)
O2 0.0307(18) 0.021(2) 0.042(2) -0.0003(18) -0.0009(16) -0.0056(16)
O3 0.037(2) 0.033(2) 0.037(2) -0.0058(19) 0.0073(16) -0.0134(18)
O4 0.067(3) 0.035(3) 0.032(2) 0.001(2) 0.003(2) -0.028(2)
C1 0.026(2) 0.019(3) 0.026(3) 0.005(2) 0.0035(19) 0.0025(19)
C2 0.036(3) 0.023(3) 0.016(2) 0.002(2) 0.0047(19) 0.004(2)
C3 0.044(3) 0.019(3) 0.034(3) 0.004(2) 0.005(2) 0.008(2)
C4 0.044(3) 0.035(4) 0.043(4) 0.011(3) 0.009(3) 0.015(3)
C5 0.027(3) 0.046(4) 0.052(4) 0.011(3) 0.002(2) 0.006(3)
C6 0.033(3) 0.034(4) 0.041(3) 0.007(3) 0.003(2) -0.002(2)
C7 0.034(3) 0.022(3) 0.027(3) -0.008(2) 0.002(2) -0.002(2)
C8 0.032(2) 0.021(3) 0.023(3) 0.000(2) -0.0008(19) -0.001(2)
C9 0.044(3) 0.026(3) 0.027(3) 0.000(2) -0.002(2) -0.016(2)
C10 0.034(3) 0.041(4) 0.037(3) -0.008(3) -0.002(2) -0.015(3)
C11 0.022(3) 0.045(4) 0.054(4) -0.006(3) -0.003(2) -0.001(2)
C12 0.037(3) 0.021(3) 0.044(3) -0.012(3) -0.004(2) 0.001(2)
C13 0.026(2) 0.021(3) 0.028(3) 0.004(2) 0.0040(19) 0.000(2)
C14 0.032(2) 0.017(3) 0.035(3) 0.005(2) 0.010(2) 0.001(2)
C15 0.052(4) 0.022(3) 0.057(4) 0.001(3) 0.025(3) -0.008(3)
C16 0.055(4) 0.032(4) 0.055(4) 0.013(3) 0.030(3) 0.001(3)
C17 0.048(3) 0.048(4) 0.033(3) 0.010(3) 0.015(3) 0.009(3)
C18 0.040(3) 0.035(3) 0.026(3) 0.003(2) 0.005(2) 0.000(3)
C19 0.028(2) 0.022(3) 0.017(2) 0.000(2) -0.0005(17) 0.001(2)
C20 0.028(2) 0.022(3) 0.027(3) 0.003(2) 0.0007(19) 0.001(2)
C21 0.047(3) 0.018(3) 0.034(3) 0.001(2) -0.005(2) -0.006(2)
C22 0.053(3) 0.032(3) 0.022(3) -0.003(2) -0.001(2) 0.008(3)
C23 0.043(3) 0.040(4) 0.025(3) 0.004(3) 0.007(2) 0.006(3)
C24 0.034(3) 0.031(3) 0.029(3) 0.007(2) 0.003(2) -0.002(2)
C25 0.029(2) 0.023(3) 0.023(3) 0.006(2) 0.0019(19) 0.004(2)
C26 0.035(3) 0.030(3) 0.030(3) 0.007(2) 0.005(2) -0.004(2)
C27 0.044(3) 0.032(3) 0.047(4) 0.009(3) 0.008(3) -0.007(3)
C28 0.048(4) 0.051(5) 0.042(4) 0.020(3) 0.015(3) 0.006(3)
C29 0.051(4) 0.062(5) 0.029(3) 0.005(3) 0.010(3) 0.011(3)
C30 0.040(3) 0.036(3) 0.029(3) 0.000(3) 0.007(2) 0.009(3)
C31 0.031(2) 0.021(3) 0.023(2) -0.005(2) 0.0002(19) -0.003(2)
C32 0.043(3) 0.025(3) 0.022(3) -0.001(2) -0.002(2) -0.005(2)
C33 0.070(4) 0.025(3) 0.038(3) -0.011(3) -0.007(3) 0.003(3)
C34 0.061(4) 0.051(5) 0.038(4) -0.016(3) 0.000(3) 0.014(4)
C35 0.045(3) 0.075(6) 0.037(4) -0.015(4) 0.015(3) -0.002(4)
C36 0.039(3) 0.041(4) 0.033(3) -0.005(3) 0.009(2) -0.004(3)

loop_
_atom_type_symbol
_atom_type_description
_atom_type_scat_dispersion_real
_atom_type_scat_dispersion_imag
_atom_type_scat_source
Pt Pt -1.7033 8.3905 'International Tables Vol C Tables 4.2.6.8 and 6.1.1.4'
As As 0.0499 2.0058 'International Tables Vol C Tables 4.2.6.8 and 6.1.1.4'
O O 0.0106 0.0060 'International Tables Vol C Tables 4.2.6.8 and 6.1.1.4'
C C 0.0033 0.0016 'International Tables Vol C Tables 4.2.6.8 and 6.1.1.4'
H H 0.0000 0.0000 'International Tables Vol C Tables 4.2.6.8 and 6.1.1.4'

loop_
_geom_angle_atom_site_label_1
_geom_angle_atom_site_label_2
_geom_angle_atom_site_label_3
_geom_angle
_geom_angle_site_symmetry_1
_geom_angle_site_symmetry_3
_geom_angle_publ_flag
O2 Pt1 O1 88.23(16) . . ?
O2 Pt1 As1 173.30(12) . . ?
O1 Pt1 As1 85.52(11) . . ?
O2 Pt1 As2 85.25(12) . . ?
O1 Pt1 As2 173.27(11) . . ?
As1 Pt1 As2 101.06(2) . . ?
C19 As1 C1 110.4(2) . . ?
C19 As1 C13 96.8(2) . . ?
C1 As1 C13 108.0(2) . . ?
C19 As1 Pt1 120.16(15) . . ?
C1 As1 Pt1 98.70(16) . . ?
C13 As1 Pt1 122.61(16) . . ?
C7 As2 C31 110.3(2) . . ?
C7 As2 C25 113.3(2) . . ?
C31 As2 C25 96.3(2) . . ?
C7 As2 Pt1 98.63(18) . . ?
C31 As2 Pt1 121.24(16) . . ?
C25 As2 Pt1 117.73(15) . . ?
C2 O1 Pt1 119.7(3) . . ?
C8 O2 Pt1 120.3(4) . . ?
C14 O3 C20 121.3(4) . . ?
C26 O4 C32 122.0(4) . . ?
C6 C1 C2 120.9(5) . . ?
C6 C1 As1 126.6(4) . . ?
C2 C1 As1 112.5(4) . . ?
O1 C2 C3 118.9(5) . . ?
O1 C2 C1 123.4(5) . . ?
C3 C2 C1 117.6(5) . . ?
C4 C3 C2 120.4(6) . . ?
C3 C4 C5 121.6(6) . . ?
C6 C5 C4 119.0(6) . . ?
C5 C6 C1 120.4(6) . . ?
C12 C7 C8 121.8(5) . . ?
C12 C7 As2 125.9(5) . . ?
C8 C7 As2 112.2(4) . . ?
O2 C8 C9 119.5(5) . . ?
O2 C8 C7 123.6(5) . . ?
C9 C8 C7 116.9(5) . . ?
C10 C9 C8 120.3(6) . . ?
C9 C10 C11 122.4(6) . . ?
C12 C11 C10 118.9(6) . . ?
C11 C12 C7 119.5(6) . . ?
C14 C13 C18 120.3(5) . . ?
C14 C13 As1 118.4(4) . . ?
C18 C13 As1 121.3(4) . . ?
C13 C14 O3 124.5(5) . . ?
C13 C14 C15 119.9(6) . . ?
O3 C14 C15 115.5(5) . . ?
C16 C15 C14 119.4(6) . . ?
C15 C16 C17 121.7(6) . . ?
C16 C17 C18 119.4(6) . . ?
C13 C18 C17 119.3(6) . . ?
C20 C19 C24 118.1(5) . . ?
C20 C19 As1 119.4(4) . . ?
C24 C19 As1 122.4(4) . . ?
C21 C20 C19 120.9(5) . . ?
C21 C20 O3 116.2(5) . . ?
C19 C20 O3 122.9(5) . . ?
C20 C21 C22 119.6(5) . . ?
C23 C22 C21 120.4(6) . . ?
C24 C23 C22 119.6(5) . . ?
C23 C24 C19 121.3(6) . . ?
C26 C25 C30 119.5(5) . . ?
C26 C25 As2 118.6(4) . . ?
C30 C25 As2 121.7(5) . . ?
O4 C26 C25 123.8(5) . . ?
O4 C26 C27 115.3(6) . . ?
C25 C26 C27 120.9(6) . . ?
C28 C27 C26 119.3(6) . . ?
C27 C28 C29 120.8(6) . . ?
C28 C29 C30 120.4(6) . . ?
C29 C30 C25 119.1(6) . . ?
C32 C31 C36 119.1(5) . . ?
C32 C31 As2 118.7(4) . . ?
C36 C31 As2 122.2(4) . . ?
C33 C32 O4 116.1(6) . . ?
C33 C32 C31 120.3(6) . . ?
O4 C32 C31 123.5(5) . . ?
C32 C33 C34 119.5(7) . . ?
C35 C34 C33 120.7(6) . . ?
C34 C35 C36 120.1(6) . . ?
C35 C36 C31 120.2(6) . . ?

loop_
_geom_bond_atom_site_label_1
_geom_bond_atom_site_label_2
_geom_bond_distance
_geom_bond_site_symmetry_2
_geom_bond_publ_flag
Pt1 O2 2.035(4) . ?
Pt1 O1 2.043(4) . ?
Pt1 As1 2.2962(5) . ?
Pt1 As2 2.3024(6) . ?
As1 C19 1.899(5) . ?
As1 C1 1.900(5) . ?
As1 C13 1.909(5) . ?
As2 C7 1.901(6) . ?
As2 C31 1.903(5) . ?
As2 C25 1.910(5) . ?
O1 C2 1.347(6) . ?
O2 C8 1.338(6) . ?
O3 C14 1.382(7) . ?
O3 C20 1.395(6) . ?
O4 C26 1.381(7) . ?
O4 C32 1.387(7) . ?
C1 C6 1.402(8) . ?
C1 C2 1.413(8) . ?
C2 C3 1.391(7) . ?
C3 C4 1.388(9) . ?
C4 C5 1.391(10) . ?
C5 C6 1.364(9) . ?
C7 C12 1.400(8) . ?
C7 C8 1.412(8) . ?
C8 C9 1.409(7) . ?
C9 C10 1.371(9) . ?
C10 C11 1.386(10) . ?
C11 C12 1.380(8) . ?
C13 C14 1.379(8) . ?
C13 C18 1.399(8) . ?
C14 C15 1.401(8) . ?
C15 C16 1.369(10) . ?
C16 C17 1.377(10) . ?
C17 C18 1.401(9) . ?
C19 C20 1.392(7) . ?
C19 C24 1.401(7) . ?
C20 C21 1.378(8) . ?
C21 C22 1.391(9) . ?
C22 C23 1.381(9) . ?
C23 C24 1.370(9) . ?
C25 C26 1.382(8) . ?
C25 C30 1.405(8) . ?
C26 C27 1.386(8) . ?
C27 C28 1.377(10) . ?
C28 C29 1.378(11) . ?
C29 C30 1.389(9) . ?
C31 C32 1.392(8) . ?
C31 C36 1.405(8) . ?
C32 C33 1.385(9) . ?
C33 C34 1.395(11) . ?
C34 C35 1.368(12) . ?
C35 C36 1.380(9) . ?
